data_4105549
loop_
_publ_author_name
'Baishu Zheng'
'Junfeng Bai'
'Jingui Duan'
'Lukasz Wojtas'
'Michael J. Zaworotko'

_publ_section_title
;
 Enhanced CO2 Binding Affinity of a High-Uptakerht-Type Metal-Organic
 Framework Decorated with Acylamide Groups
;
_journal_name_full 'Journal of the American Chemical Society'
_journal_page_first 748
_journal_page_last 751
_journal_paper_doi 10.1021/ja110042b
_journal_volume 133
_journal_year 2011
_chemical_formula_sum 'C34.5 H15 Co3 N3.75 O25.07'
_chemical_formula_weight 1059.91
_chemical_name_systematic
;
 ?
;
_space_group_IT_number 202
_symmetry_cell_setting cubic
_symmetry_space_group_name_Hall '-F 2 2 3'
_symmetry_space_group_name_H-M 'F m -3'
_atom_sites_solution_hydrogens geom
_atom_sites_solution_primary direct
_atom_sites_solution_secondary difmap
_audit_creation_method SHELXL-97
_cell_angle_alpha 90.00
_cell_angle_beta 90.00
_cell_angle_gamma 90.00
_cell_formula_units_Z 32
_cell_length_a 42.3067(7)
_cell_length_b 42.3067(7)
_cell_length_c 42.3067(7)
_cell_measurement_temperature 298(2)
_cell_volume 75723(2)
_computing_cell_refinement 'SAINT (Bruker, 2008)'
_computing_data_collection 'APEX2 (Bruker, 2008)'
_computing_data_reduction 'SAINT (Bruker, 2008)'
_computing_publication_material 'SHELXL-97 (Sheldrick, 1997)'
_computing_structure_refinement 'SHELXL-97 (Sheldrick, 1997)'
_computing_structure_solution 'SHELXS-97 (Sheldrick, 1990)'
_diffrn_ambient_temperature 298(2)
_diffrn_measured_fraction_theta_full 0.988
_diffrn_measured_fraction_theta_max 0.988
_diffrn_measurement_device_type 'BRUKER SMART APEXII CCD'
_diffrn_measurement_method 'omega scans'
_diffrn_radiation_monochromator graphite
_diffrn_radiation_source 'fine-focus sealed tube'
_diffrn_radiation_type MoK\a
_diffrn_radiation_wavelength 0.71073
_diffrn_reflns_av_R_equivalents 0.0902
_diffrn_reflns_av_sigmaI/netI 0.1139
_diffrn_reflns_limit_h_max 23
_diffrn_reflns_limit_h_min -43
_diffrn_reflns_limit_k_max 6
_diffrn_reflns_limit_k_min -50
_diffrn_reflns_limit_l_max 10
_diffrn_reflns_limit_l_min -50
_diffrn_reflns_number 17852
_diffrn_reflns_theta_full 25.25
_diffrn_reflns_theta_max 25.25
_diffrn_reflns_theta_min 2.15
_exptl_absorpt_coefficient_mu 0.563
_exptl_absorpt_correction_T_max 0.8957
_exptl_absorpt_correction_T_min 0.8720
_exptl_absorpt_correction_type multi-scan
_exptl_absorpt_process_details 'SADABS-2007/4; (Bruker, 2007)'
_exptl_crystal_colour violet
_exptl_crystal_density_diffrn 0.744
_exptl_crystal_description cubes
_exptl_crystal_F_000 16954
_exptl_crystal_size_max 0.25
_exptl_crystal_size_mid 0.20
_exptl_crystal_size_min 0.20
_refine_diff_density_max 0.598
_refine_diff_density_min -0.465
_refine_diff_density_rms 0.103
_refine_ls_extinction_method none
_refine_ls_goodness_of_fit_ref 1.065
_refine_ls_hydrogen_treatment constr
_refine_ls_matrix_type full
_refine_ls_number_parameters 256
_refine_ls_number_reflns 5930
_refine_ls_number_restraints 0
_refine_ls_restrained_S_all 1.065
_refine_ls_R_factor_all 0.1657
_refine_ls_R_factor_gt 0.0818
_refine_ls_shift/su_max 0.002
_refine_ls_shift/su_mean 0.000
_refine_ls_structure_factor_coef Fsqd
_refine_ls_weighting_details 'calc w=1/[\s^2^(Fo^2^)+(0.1400P)^2^+0.0000P] where P=(Fo^2^+2Fc^2^)/3'
_refine_ls_weighting_scheme calc
_refine_ls_wR_factor_gt 0.2115
_refine_ls_wR_factor_ref 0.2613
_reflns_number_gt 3163
_reflns_number_total 5930
_reflns_threshold_expression >2sigma(I)
_cod_data_source_file ja110042b_si_003.cif
_cod_data_source_block 290311d_0m
_cod_original_formula_sum 'C34.50 H15 Co3 N3.75 O25.07'
_cod_database_code 4105549

loop_
_symmetry_equiv_pos_as_xyz
'x, y, z'
'-x, -y, z'
'-x, y, -z'
'x, -y, -z'
'z, x, y'
'z, -x, -y'
'-z, -x, y'
'-z, x, -y'
'y, z, x'
'-y, z, -x'
'y, -z, -x'
'-y, -z, x'
'x, y+1/2, z+1/2'
'-x, -y+1/2, z+1/2'
'-x, y+1/2, -z+1/2'
'x, -y+1/2, -z+1/2'
'z, x+1/2, y+1/2'
'z, -x+1/2, -y+1/2'
'-z, -x+1/2, y+1/2'
'-z, x+1/2, -y+1/2'
'y, z+1/2, x+1/2'
'-y, z+1/2, -x+1/2'
'y, -z+1/2, -x+1/2'
'-y, -z+1/2, x+1/2'
'x+1/2, y, z+1/2'
'-x+1/2, -y, z+1/2'
'-x+1/2, y, -z+1/2'
'x+1/2, -y, -z+1/2'
'z+1/2, x, y+1/2'
'z+1/2, -x, -y+1/2'
'-z+1/2, -x, y+1/2'
'-z+1/2, x, -y+1/2'
'y+1/2, z, x+1/2'
'-y+1/2, z, -x+1/2'
'y+1/2, -z, -x+1/2'
'-y+1/2, -z, x+1/2'
'x+1/2, y+1/2, z'
'-x+1/2, -y+1/2, z'
'-x+1/2, y+1/2, -z'
'x+1/2, -y+1/2, -z'
'z+1/2, x+1/2, y'
'z+1/2, -x+1/2, -y'
'-z+1/2, -x+1/2, y'
'-z+1/2, x+1/2, -y'
'y+1/2, z+1/2, x'
'-y+1/2, z+1/2, -x'
'y+1/2, -z+1/2, -x'
'-y+1/2, -z+1/2, x'
'-x, -y, -z'
'x, y, -z'
'x, -y, z'
'-x, y, z'
'-z, -x, -y'
'-z, x, y'
'z, x, -y'
'z, -x, y'
'-y, -z, -x'
'y, -z, x'
'-y, z, x'
'y, z, -x'
'-x, -y+1/2, -z+1/2'
'x, y+1/2, -z+1/2'
'x, -y+1/2, z+1/2'
'-x, y+1/2, z+1/2'
'-z, -x+1/2, -y+1/2'
'-z, x+1/2, y+1/2'
'z, x+1/2, -y+1/2'
'z, -x+1/2, y+1/2'
'-y, -z+1/2, -x+1/2'
'y, -z+1/2, x+1/2'
'-y, z+1/2, x+1/2'
'y, z+1/2, -x+1/2'
'-x+1/2, -y, -z+1/2'
'x+1/2, y, -z+1/2'
'x+1/2, -y, z+1/2'
'-x+1/2, y, z+1/2'
'-z+1/2, -x, -y+1/2'
'-z+1/2, x, y+1/2'
'z+1/2, x, -y+1/2'
'z+1/2, -x, y+1/2'
'-y+1/2, -z, -x+1/2'
'y+1/2, -z, x+1/2'
'-y+1/2, z, x+1/2'
'y+1/2, z, -x+1/2'
'-x+1/2, -y+1/2, -z'
'x+1/2, y+1/2, -z'
'x+1/2, -y+1/2, z'
'-x+1/2, y+1/2, z'
'-z+1/2, -x+1/2, -y'
'-z+1/2, x+1/2, y'
'z+1/2, x+1/2, -y'
'z+1/2, -x+1/2, y'
'-y+1/2, -z+1/2, -x'
'y+1/2, -z+1/2, x'
'-y+1/2, z+1/2, x'
'y+1/2, z+1/2, -x'

loop_
_atom_site_label
_atom_site_type_symbol
_atom_site_fract_x
_atom_site_fract_y
_atom_site_fract_z
_atom_site_U_iso_or_equiv
_atom_site_adp_type
_atom_site_occupancy
_atom_site_symmetry_multiplicity
_atom_site_calc_flag
_atom_site_refinement_flags
Co1 Co 0.0000 0.18723(4) 0.17448(3) 0.0477(4) Uani 1 2 d S
Co2 Co 0.0000 0.13834(3) 0.12685(3) 0.0496(4) Uani 1 2 d S
O1 O 0.03318(15) 0.12382(16) 0.15869(16) 0.0823(19) Uani 1 1 d .
O2 O 0.03379(14) 0.16060(15) 0.19598(16) 0.0749(17) Uani 1 1 d .
O3 O 0.1409(4) 0.0854(3) 0.2945(3) 0.237(8) Uani 1 1 d .
O4 O -0.03337(14) 0.20195(16) 0.14350(16) 0.0774(18) Uani 1 1 d .
O5 O 0.03432(15) 0.16435(14) 0.10607(15) 0.0780(19) Uani 1 1 d .
O6 O 0.0000 0.0995(3) 0.0983(3) 0.152(6) Uani 1 2 d S
O7 O 0.0000 0.2293(3) 0.2003(3) 0.144(6) Uani 1 2 d S
C1 C 0.1193(2) 0.0444(2) 0.1888(2) 0.063(2) Uani 1 1 d .
C2 C 0.04309(19) 0.1360(2) 0.1838(2) 0.065(2) Uani 1 1 d .
C3 C 0.0682(2) 0.1173(2) 0.20085(19) 0.065(2) Uani 1 1 d .
C4 C 0.0803(2) 0.0895(2) 0.1879(2) 0.061(2) Uani 1 1 d .
H4 H 0.0722 0.0817 0.1690 0.073 Uiso 1 1 calc R
C5 C 0.10478(19) 0.07355(19) 0.2035(2) 0.061(2) Uani 1 1 d .
C6 C 0.1164(2) 0.0851(2) 0.2322(2) 0.071(3) Uani 1 1 d .
H6 H 0.1326 0.0745 0.2426 0.086 Uiso 1 1 calc R
C7 C 0.1039(2) 0.1119(2) 0.2447(2) 0.074(3) Uani 1 1 d .
C8 C 0.0807(2) 0.1288(2) 0.2289(2) 0.077(3) Uani 1 1 d .
H8 H 0.0735 0.1479 0.2372 0.092 Uiso 1 1 calc R
N1 N 0.1159(2) 0.1251(2) 0.2733(2) 0.110(3) Uani 1 1 d .
H1 H 0.1113 0.1447 0.2763 0.132 Uiso 1 1 calc R
C9 C 0.1329(4) 0.1119(4) 0.2961(4) 0.157(7) Uani 1 1 d .
C10 C 0.1412(3) 0.1337(3) 0.3226(3) 0.114(5) Uani 1 1 d .
C11 C 0.1243(3) 0.1601(4) 0.3338(3) 0.136(6) Uani 1 1 d .
H11 H 0.1057 0.1658 0.3234 0.163 Uiso 1 1 calc R
O21 O 0.0000 0.0000 0.0000 0.24(6) Uiso 0.52 24 d SP
O22 O 0.1350(16) 0.1350(16) 0.1350(16) 0.29(4) Uiso 0.33 3 d SP
O23 O 0.0959(11) 0.1932(9) 0.2688(10) 0.109(12) Uiso 0.22 1 d P
O24 O 0.0000 0.1119(19) 0.2616(17) 0.15(2) Uiso 0.20 2 d SP
O25 O 0.1548(11) 0.1548(11) 0.1548(11) 0.21(3) Uiso 0.33 3 d SP
O26 O 0.0984(19) 0.0000 0.2734(18) 0.20(3) Uiso 0.25 2 d SP
O28 O 0.0000 0.0000 0.364(4) 0.36(9) Uiso 0.25 4 d SP
O29 O 0.0783(18) 0.2283(17) 0.2145(16) 0.12(2) Uiso 0.13 1 d P
O30 O 0.0000 0.0661(15) 0.2291(16) 0.16(2) Uiso 0.25 2 d SP
O31 O 0.163(3) 0.173(3) 0.131(3) 0.09(3) Uiso 0.06 1 d P
O32 O 0.0000 0.147(4) 0.0000 0.18(7) Uiso 0.13 4 d SP
O33 O 0.046(4) 0.0000 0.438(4) 0.18(6) Uiso 0.11 2 d SP
O34 O 0.0383(16) 0.1281(16) 0.0159(14) 0.12(2) Uiso 0.13 1 d P
O35 O 0.028(2) 0.1495(19) 0.0247(19) 0.15(3) Uiso 0.13 1 d P
O36 O 0.008(3) 0.080(2) 0.253(2) 0.19(4) Uiso 0.13 1 d P
O37 O 0.091(2) 0.257(3) 0.218(2) 0.18(3) Uiso 0.13 1 d P
O38 O 0.102(3) 0.220(3) 0.209(3) 0.16(4) Uiso 0.10 1 d P
O39 O 0.1147(12) 0.1926(10) 0.2623(10) 0.143(15) Uiso 0.25 1 d P
O41 O 0.0827(11) 0.0827(11) 0.0827(11) 0.17(2) Uiso 0.30 3 d SP
O42 O 0.0586(8) 0.0787(8) 0.0839(7) 0.072(9) Uiso 0.19 1 d P
O43 O 0.128(4) 0.0000 0.298(5) 0.14(6) Uiso 0.08 2 d SP
O44 O 0.211(4) 0.211(4) 0.289(4) 0.21(10) Uiso 0.08 3 d SP
N51 N 0.0000 0.2831(19) 0.204(2) 0.25(3) Uiso 0.50 2 d SP
C51 C 0.0000 0.2479(16) 0.1872(15) 0.17(2) Uiso 0.50 2 d SP
C52 C 0.0000 0.288(3) 0.223(3) 0.28(5) Uiso 0.50 2 d SP

loop_
_atom_site_aniso_label
_atom_site_aniso_U_11
_atom_site_aniso_U_22
_atom_site_aniso_U_33
_atom_site_aniso_U_23
_atom_site_aniso_U_13
_atom_site_aniso_U_12
Co1 0.0452(10) 0.0482(9) 0.0497(9) -0.0126(6) 0.000 0.000
Co2 0.0452(10) 0.0523(10) 0.0515(10) -0.0156(7) 0.000 0.000
O1 0.062(4) 0.104(5) 0.081(5) 0.001(4) -0.027(3) 0.001(3)
O2 0.055(4) 0.074(5) 0.095(5) 0.006(4) -0.005(3) 0.015(3)
O3 0.308(16) 0.190(12) 0.214(12) -0.125(10) -0.161(11) 0.154(12)
O4 0.058(4) 0.092(5) 0.082(5) -0.004(4) -0.015(3) 0.007(3)
O5 0.071(4) 0.075(4) 0.088(5) 0.001(4) -0.003(3) -0.030(3)
O6 0.317(18) 0.072(7) 0.067(7) -0.014(6) 0.000 0.000
O7 0.259(19) 0.069(8) 0.104(10) -0.015(7) 0.000 0.000
C1 0.082(7) 0.047(5) 0.062(6) -0.011(4) 0.005(5) -0.009(5)
C2 0.040(5) 0.077(7) 0.076(7) 0.004(5) -0.010(4) -0.004(5)
C3 0.068(6) 0.073(6) 0.054(5) -0.010(4) -0.008(4) 0.009(4)
C4 0.061(6) 0.067(6) 0.055(5) -0.008(4) 0.001(4) -0.005(4)
C5 0.061(6) 0.064(6) 0.059(5) -0.013(4) -0.010(4) 0.010(4)
C6 0.076(6) 0.058(6) 0.080(7) -0.015(5) -0.027(5) 0.018(5)
C7 0.080(7) 0.081(6) 0.062(6) -0.031(5) -0.032(5) 0.025(5)
C8 0.073(6) 0.083(7) 0.076(7) -0.021(5) -0.027(5) 0.021(5)
N1 0.114(7) 0.115(7) 0.100(7) -0.038(6) -0.054(6) 0.047(6)
C9 0.163(14) 0.114(11) 0.195(16) -0.056(11) -0.094(12) 0.082(11)
C10 0.126(10) 0.125(10) 0.091(9) -0.062(8) -0.051(8) 0.044(9)
C11 0.109(10) 0.191(16) 0.106(10) -0.024(11) -0.062(9) 0.044(10)

loop_
_atom_type_symbol
_atom_type_description
_atom_type_scat_dispersion_real
_atom_type_scat_dispersion_imag
_atom_type_scat_source
C C 0.0033 0.0016 'International Tables Vol C Tables 4.2.6.8 and 6.1.1.4'
H H 0.0000 0.0000 'International Tables Vol C Tables 4.2.6.8 and 6.1.1.4'
N N 0.0061 0.0033 'International Tables Vol C Tables 4.2.6.8 and 6.1.1.4'
O O 0.0106 0.0060 'International Tables Vol C Tables 4.2.6.8 and 6.1.1.4'
Co Co 0.3494 0.9721 'International Tables Vol C Tables 4.2.6.8 and 6.1.1.4'

loop_
_geom_angle_atom_site_label_1
_geom_angle_atom_site_label_2
_geom_angle_atom_site_label_3
_geom_angle
_geom_angle_site_symmetry_1
_geom_angle_site_symmetry_3
O4 Co1 O4 88.4(4) 52 .
O4 Co1 O2 88.3(3) 52 .
O4 Co1 O2 161.7(3) . .
O4 Co1 O2 161.7(3) 52 52
O4 Co1 O2 88.3(3) . 52
O2 Co1 O2 89.3(4) . 52
O4 Co1 O7 94.4(3) 52 .
O4 Co1 O7 94.4(3) . .
O2 Co1 O7 103.8(3) . .
O2 Co1 O7 103.8(3) 52 .
O4 Co1 Co2 76.6(2) 52 .
O4 Co1 Co2 76.6(2) . .
O2 Co1 Co2 85.1(2) . .
O2 Co1 Co2 85.1(2) 52 .
O7 Co1 Co2 167.3(4) . .
O5 Co2 O5 91.7(4) . 52
O5 Co2 O1 87.5(3) . .
O5 Co2 O1 160.8(3) 52 .
O5 Co2 O1 160.8(3) . 52
O5 Co2 O1 87.5(3) 52 52
O1 Co2 O1 86.9(4) . 52
O5 Co2 O6 100.4(3) . .
O5 Co2 O6 100.4(3) 52 .
O1 Co2 O6 98.5(3) . .
O1 Co2 O6 98.5(3) 52 .
O5 Co2 Co1 85.04(19) . .
O5 Co2 Co1 85.04(19) 52 .
O1 Co2 Co1 75.8(2) . .
O1 Co2 Co1 75.8(2) 52 .
O6 Co2 Co1 172.0(4) . .
C2 O1 Co2 131.8(6) . .
C2 O2 Co1 120.4(6) . .
C1 O4 Co1 130.7(6) 59 .
C1 O5 Co2 120.0(6) 9 .
C51 O7 Co1 113(4) . .
O5 C1 O4 127.2(8) 5 56
O5 C1 C5 115.8(8) 5 .
O4 C1 C5 117.0(8) 56 .
O2 C2 O1 126.8(8) . .
O2 C2 C3 117.9(8) . .
O1 C2 C3 115.2(8) . .
C8 C3 C4 119.5(8) . .
C8 C3 C2 119.6(8) . .
C4 C3 C2 120.8(8) . .
C3 C4 C5 119.4(7) . .
C3 C4 H4 120.3 . .
C5 C4 H4 120.3 . .
C6 C5 C4 120.0(7) . .
C6 C5 C1 119.9(8) . .
C4 C5 C1 120.0(7) . .
C7 C6 C5 119.6(8) . .
C7 C6 H6 120.2 . .
C5 C6 H6 120.2 . .
C6 C7 C8 121.2(8) . .
C6 C7 N1 121.2(8) . .
C8 C7 N1 117.4(8) . .
C7 C8 C3 120.1(8) . .
C7 C8 H8 119.9 . .
C3 C8 H8 119.9 . .
C9 N1 C7 130.2(10) . .
C9 N1 H1 114.9 . .
C7 N1 H1 114.9 . .
O3 C9 N1 121.3(14) . .
O3 C9 C10 124.4(13) . .
N1 C9 C10 114.3(12) . .
C11 C10 C11 116.7(11) 32 .
C11 C10 C9 114.2(13) 32 .
C11 C10 C9 128.6(12) . .
C10 C11 C10 123.1(11) 23 .
C10 C11 H11 118.4 23 .
C10 C11 H11 118.4 . .
C52 N51 C51 130(10) . .
O7 C51 N51 119(6) . .

loop_
_geom_bond_atom_site_label_1
_geom_bond_atom_site_label_2
_geom_bond_distance
_geom_bond_site_symmetry_2
Co1 O4 2.025(6) 52
Co1 O4 2.025(6) .
Co1 O2 2.035(6) .
Co1 O2 2.035(6) 52
Co1 O7 2.087(12) .
Co1 Co2 2.8878(18) .
Co2 O5 2.023(6) .
Co2 O5 2.023(6) 52
Co2 O1 2.040(6) .
Co2 O1 2.040(6) 52
Co2 O6 2.041(10) .
O1 C2 1.251(11) .
O2 C2 1.227(10) .
O3 C9 1.173(14) .
O4 C1 1.255(11) 59
O5 C1 1.252(10) 9
O7 C51 0.96(6) .
C1 O5 1.252(10) 5
C1 O4 1.255(11) 56
C1 C5 1.511(11) .
C2 C3 1.508(12) .
C3 C8 1.389(12) .
C3 C4 1.395(11) .
C4 C5 1.402(11) .
C4 H4 0.9300 .
C5 C6 1.398(12) .
C6 C7 1.360(11) .
C6 H6 0.9300 .
C7 C8 1.385(11) .
C7 N1 1.426(10) .
C8 H8 0.9300 .
N1 C9 1.325(16) .
N1 H1 0.8600 .
C9 C10 1.493(17) .
C10 C11 1.351(15) 32
C10 C11 1.408(16) .
C11 C10 1.351(15) 23
C11 H11 0.9300 .
N51 C52 0.83(12) .
N51 C51 1.65(8) .
